data_4316520
loop_
_publ_author_name
'P. Bhyrappa'
'K. Karunanithi'

_publ_contact_author_address 'Dept. of Chem., Indian Institute of Technology Madras, Chennai 600036, India'
_publ_contact_author_email pbhyrappa@hotmail.com
_publ_contact_author_fax 091-44-2257-0509
_publ_contact_author_name 'P. Bhyrappa'
_publ_contact_author_phone 091-44-2257-4222
_publ_section_title
;
 Porphyrin-Fullerene, C60, Cocrystallates: Influence of C60 on the
 Porphyrin Ring Conformation
;
_journal_name_full 'Inorganic Chemistry'
_journal_page_first 8389
_journal_page_last 8400
_journal_paper_doi 10.1021/ic101030h
_journal_volume 49
_journal_year 2010
_chemical_formula_moiety 'C68 H44 Cu N4, C60'
_chemical_formula_sum 'C128 H44 Cu N4'
_chemical_formula_weight 1701.21
_chemical_name_systematic
;
 ?
;
_space_group_IT_number 63
_symmetry_cell_setting orthorhombic
_symmetry_space_group_name_Hall '-C 2c 2'
_symmetry_space_group_name_H-M 'C m c m'
_atom_sites_solution_hydrogens geom
_atom_sites_solution_primary direct
_atom_sites_solution_secondary difmap
_audit_creation_method SHELXL-97
_cell_angle_alpha 90.00
_cell_angle_beta 90.00
_cell_angle_gamma 90.00
_cell_formula_units_Z 4
_cell_length_a 28.2090(15)
_cell_length_b 12.5098(6)
_cell_length_c 22.0235(8)
_cell_measurement_reflns_used 7178
_cell_measurement_temperature 173(2)
_cell_measurement_theta_max 28.17
_cell_measurement_theta_min 2.56
_cell_volume 7771.8(6)
_computing_cell_refinement 'APEX2/SAINT (Bruker, 2004)'
_computing_data_collection 'APEX2 (Bruker, 2004)'
_computing_data_reduction 'XPREP (Bruker, 2003)'
_computing_molecular_graphics 'ORTEP3 (Farrugia, 1997) & Mercury (Bruno et al., 2002)'
_computing_publication_material 'SHELXL-97 (Sheldrick, 2008)'
_computing_structure_refinement 'SHELXL-97 (Sheldrick, 2008)'
_computing_structure_solution 'SHELXS-97 (Sheldrick, 2008)'
_diffrn_ambient_temperature 173(2)
_diffrn_measured_fraction_theta_full 0.997
_diffrn_measured_fraction_theta_max 0.997
_diffrn_measurement_device_type 'Bruker axs Kappa apex2 CCD diffractometer'
_diffrn_measurement_method 'w and \f scan'
_diffrn_radiation_monochromator graphite
_diffrn_radiation_source 'fine-focus sealed tube'
_diffrn_radiation_type MoK\a
_diffrn_radiation_wavelength 0.71073
_diffrn_reflns_av_R_equivalents 0.0268
_diffrn_reflns_av_sigmaI/netI 0.0129
_diffrn_reflns_limit_h_max 33
_diffrn_reflns_limit_h_min -33
_diffrn_reflns_limit_k_max 14
_diffrn_reflns_limit_k_min -14
_diffrn_reflns_limit_l_max 26
_diffrn_reflns_limit_l_min -25
_diffrn_reflns_number 43363
_diffrn_reflns_theta_full 25.00
_diffrn_reflns_theta_max 25.00
_diffrn_reflns_theta_min 1.44
_diffrn_standards_decay_% 0
_exptl_absorpt_coefficient_mu 0.348
_exptl_absorpt_correction_T_max 0.9369
_exptl_absorpt_correction_T_min 0.9028
_exptl_absorpt_correction_type multi-scan
_exptl_absorpt_process_details 'SADABS, 2004'
_exptl_crystal_colour black
_exptl_crystal_density_diffrn 1.454
_exptl_crystal_density_method 'not measured'
_exptl_crystal_description block
_exptl_crystal_F_000 3476
_exptl_crystal_size_max 0.30
_exptl_crystal_size_mid 0.24
_exptl_crystal_size_min 0.19
_refine_diff_density_max 0.351
_refine_diff_density_min -0.522
_refine_diff_density_rms 0.109
_refine_ls_extinction_method none
_refine_ls_goodness_of_fit_ref 1.138
_refine_ls_hydrogen_treatment constr
_refine_ls_matrix_type full
_refine_ls_number_parameters 311
_refine_ls_number_reflns 3590
_refine_ls_number_restraints 0
_refine_ls_restrained_S_all 1.138
_refine_ls_R_factor_all 0.0447
_refine_ls_R_factor_gt 0.0357
_refine_ls_shift/su_max 0.000
_refine_ls_shift/su_mean 0.000
_refine_ls_structure_factor_coef Fsqd
_refine_ls_weighting_details 'calc w=1/[\s^2^(Fo^2^)+(0.0630P)^2^+9.6606P] where P=(Fo^2^+2Fc^2^)/3'
_refine_ls_weighting_scheme calc
_refine_ls_wR_factor_gt 0.1044
_refine_ls_wR_factor_ref 0.1191
_reflns_number_gt 3229
_reflns_number_total 3590
_reflns_threshold_expression >2sigma(I)
_cod_data_source_file ic101030h_si_002_4.cif
_cod_data_source_block Cu(TPP)(Ph)4-C60
_cod_original_cell_volume 7771.9(6)
_cod_original_sg_symbol_Hall '-c2c 2'
_cod_database_code 4316520

loop_
_symmetry_equiv_pos_as_xyz
'x, y, z'
'-x, -y, z+1/2'
'x, -y, -z'
'-x, y, -z+1/2'
'x+1/2, y+1/2, z'
'-x+1/2, -y+1/2, z+1/2'
'x+1/2, -y+1/2, -z'
'-x+1/2, y+1/2, -z+1/2'
'-x, -y, -z'
'x, y, -z-1/2'
'-x, y, z'
'x, -y, z-1/2'
'-x+1/2, -y+1/2, -z'
'x+1/2, y+1/2, -z-1/2'
'-x+1/2, y+1/2, z'
'x+1/2, -y+1/2, z-1/2'

loop_
_atom_site_label
_atom_site_type_symbol
_atom_site_fract_x
_atom_site_fract_y
_atom_site_fract_z
_atom_site_U_iso_or_equiv
_atom_site_adp_type
_atom_site_occupancy
_atom_site_symmetry_multiplicity
_atom_site_calc_flag
_atom_site_refinement_flags
_atom_site_disorder_assembly
_atom_site_disorder_group
C1 C 0.46110(6) 0.20895(14) 0.12304(8) 0.0218(4) Uani 1 1 d . . .
C2 C 0.47613(7) 0.23172(18) 0.06198(9) 0.0309(5) Uani 1 1 d . . .
H2 H 0.4566 0.2441 0.0287 0.037 Uiso 1 1 calc R . .
C3 C 0.35052(6) 0.16174(14) 0.21910(9) 0.0221(4) Uani 1 1 d . . .
C4 C 0.39892(6) 0.18317(13) 0.19982(8) 0.0200(4) Uani 1 1 d . . .
C5 C 0.41383(6) 0.19905(13) 0.14032(9) 0.0212(4) Uani 1 1 d . . .
C6 C 0.37821(6) 0.21271(15) 0.09026(8) 0.0235(4) Uani 1 1 d . . .
C7 C 0.35372(8) 0.30766(17) 0.08471(10) 0.0369(5) Uani 1 1 d . . .
H7 H 0.3584 0.3620 0.1129 0.044 Uiso 1 1 calc R . .
C8 C 0.32200(9) 0.3224(2) 0.03714(11) 0.0465(6) Uani 1 1 d . . .
H8 H 0.3058 0.3868 0.0335 0.056 Uiso 1 1 calc R . .
C9 C 0.31442(8) 0.2429(2) -0.00436(10) 0.0442(6) Uani 1 1 d . . .
H9 H 0.2927 0.2528 -0.0356 0.053 Uiso 1 1 calc R . .
C10 C 0.33895(9) 0.1488(2) 0.00022(12) 0.0503(6) Uani 1 1 d . . .
H10 H 0.3341 0.0949 -0.0282 0.060 Uiso 1 1 calc R . .
C11 C 0.37101(8) 0.13387(18) 0.04724(11) 0.0406(5) Uani 1 1 d . . .
H11 H 0.3878 0.0701 0.0498 0.049 Uiso 1 1 calc R . .
C12 C 0.30830(6) 0.13118(15) 0.18250(8) 0.0244(4) Uani 1 1 d . . .
C17 C 0.27014(7) 0.20024(17) 0.17676(9) 0.0317(5) Uani 1 1 d . . .
H17 H 0.2724 0.2697 0.1916 0.038 Uiso 1 1 calc R . .
C16 C 0.22862(7) 0.1666(2) 0.14915(10) 0.0396(5) Uani 1 1 d . . .
H16 H 0.2031 0.2134 0.1459 0.048 Uiso 1 1 calc R . .
C15 C 0.22491(7) 0.0644(2) 0.12653(10) 0.0397(5) Uani 1 1 d . . .
H15 H 0.1969 0.0420 0.1082 0.048 Uiso 1 1 calc R . .
C14 C 0.26255(8) -0.0041(2) 0.13115(12) 0.0462(6) Uani 1 1 d . . .
H14 H 0.2603 -0.0730 0.1155 0.055 Uiso 1 1 calc R . .
C13 C 0.30412(7) 0.02926(17) 0.15922(11) 0.0402(5) Uani 1 1 d . . .
H13 H 0.3295 -0.0179 0.1624 0.048 Uiso 1 1 calc R . .
C18 C 0.5000 0.9694(3) 0.2810(2) 0.0733(15) Uani 1 2 d S . .
C19 C 0.45811(11) 0.9340(2) 0.31419(19) 0.0732(10) Uani 1 1 d . . .
C20 C 0.47424(12) 0.8766(3) 0.36752(17) 0.0769(10) Uani 1 1 d . . .
C21 C 0.44958(12) 0.7862(3) 0.38730(14) 0.0714(10) Uani 1 1 d . . .
C22 C 0.40762(10) 0.7518(3) 0.35321(15) 0.0628(8) Uani 1 1 d . . .
C23 C 0.39303(9) 0.8065(2) 0.30306(17) 0.0611(8) Uani 1 1 d . . .
C24 C 0.41916(9) 0.9007(2) 0.28281(16) 0.0676(9) Uani 1 1 d . . .
C25 C 0.40763(9) 0.6349(3) 0.35313(14) 0.0597(8) Uani 1 1 d . . .
C26 C 0.39293(8) 0.5803(2) 0.30302(14) 0.0537(7) Uani 1 1 d . . .
C27 C 0.37714(11) 0.6385(3) 0.2500 0.0482(9) Uani 1 2 d S . .
C28 C 0.37718(11) 0.7495(3) 0.2500 0.0505(9) Uani 1 2 d S . .
C29 C 0.47500(12) 0.6933(3) 0.40706(12) 0.0717(10) Uani 1 1 d . . .
C30 C 0.44949(11) 0.6002(3) 0.38671(12) 0.0664(9) Uani 1 1 d . . .
C31 C 0.47431(11) 0.5107(3) 0.36723(14) 0.0669(9) Uani 1 1 d . . .
C32 C 0.45833(10) 0.4536(2) 0.31422(16) 0.0607(8) Uani 1 1 d . . .
C33 C 0.41901(8) 0.4863(2) 0.28265(14) 0.0564(7) Uani 1 1 d . . .
C34 C 0.5000 0.4189(3) 0.2811(2) 0.0589(11) Uani 1 2 d S . .
N1 N 0.5000 0.19728(16) 0.15992(10) 0.0194(4) Uani 1 2 d S . .
N2 N 0.42781(7) 0.19142(15) 0.2500 0.0187(4) Uani 1 2 d S . .
Cu1 Cu 0.5000 0.19458(3) 0.2500 0.01668(15) Uani 1 4 d S . .

loop_
_atom_site_aniso_label
_atom_site_aniso_U_11
_atom_site_aniso_U_22
_atom_site_aniso_U_33
_atom_site_aniso_U_23
_atom_site_aniso_U_13
_atom_site_aniso_U_12
C1 0.0192(9) 0.0224(9) 0.0239(9) -0.0015(7) -0.0019(7) 0.0006(7)
C2 0.0226(9) 0.0470(12) 0.0230(10) 0.0007(9) -0.0019(8) 0.0018(9)
C3 0.0156(9) 0.0199(9) 0.0308(9) -0.0003(7) -0.0007(7) 0.0013(7)
C4 0.0153(9) 0.0162(8) 0.0286(9) -0.0008(7) -0.0015(7) 0.0012(7)
C5 0.0171(9) 0.0188(9) 0.0277(9) -0.0013(7) -0.0030(7) 0.0004(7)
C6 0.0157(9) 0.0304(10) 0.0245(9) 0.0012(7) -0.0004(7) -0.0001(7)
C7 0.0416(13) 0.0384(12) 0.0305(11) -0.0040(9) -0.0064(9) 0.0122(10)
C8 0.0442(14) 0.0556(15) 0.0397(13) 0.0028(11) -0.0095(11) 0.0252(11)
C9 0.0314(11) 0.0688(16) 0.0323(11) 0.0002(11) -0.0118(9) 0.0078(12)
C10 0.0452(14) 0.0574(15) 0.0484(14) -0.0181(12) -0.0222(12) 0.0037(13)
C11 0.0378(12) 0.0361(12) 0.0480(13) -0.0100(10) -0.0163(10) 0.0068(10)
C12 0.0157(9) 0.0310(10) 0.0265(9) 0.0017(8) -0.0003(7) -0.0019(7)
C17 0.0252(10) 0.0371(12) 0.0327(11) -0.0065(8) -0.0041(8) 0.0066(8)
C16 0.0201(10) 0.0599(15) 0.0388(12) -0.0046(11) -0.0059(9) 0.0113(10)
C15 0.0199(10) 0.0570(14) 0.0422(12) -0.0028(11) -0.0063(9) -0.0103(10)
C14 0.0366(12) 0.0361(12) 0.0657(16) -0.0074(11) -0.0133(11) -0.0107(10)
C13 0.0263(10) 0.0303(11) 0.0641(15) -0.0039(10) -0.0116(10) 0.0018(9)
C18 0.050(2) 0.0159(15) 0.155(5) -0.0211(19) 0.000 0.000
C19 0.0597(19) 0.0310(14) 0.129(3) -0.0389(17) 0.0112(19) 0.0109(13)
C20 0.0702(19) 0.074(2) 0.087(2) -0.058(2) 0.0074(18) 0.0111(17)
C21 0.0618(19) 0.095(3) 0.0579(18) -0.0384(17) 0.0225(16) -0.0023(18)
C22 0.0400(15) 0.079(2) 0.0694(19) -0.0207(17) 0.0263(14) 0.0060(14)
C23 0.0298(13) 0.0505(17) 0.103(3) -0.0183(15) 0.0178(14) 0.0111(11)
C24 0.0386(13) 0.0321(13) 0.132(3) -0.0188(14) 0.0112(15) 0.0166(11)
C25 0.0396(14) 0.077(2) 0.0622(17) 0.0088(15) 0.0267(13) -0.0063(14)
C26 0.0286(12) 0.0486(15) 0.084(2) 0.0101(14) 0.0170(12) -0.0101(11)
C27 0.0159(14) 0.050(2) 0.079(3) 0.000 0.000 -0.0069(14)
C28 0.0172(15) 0.049(2) 0.085(3) 0.000 0.000 0.0055(14)
C29 0.0709(19) 0.114(3) 0.0302(13) -0.0086(15) 0.0119(13) 0.0017(19)
C30 0.0639(18) 0.093(2) 0.0425(15) 0.0204(15) 0.0200(13) -0.0039(18)
C31 0.0681(17) 0.070(2) 0.0625(18) 0.0411(16) 0.0094(15) -0.0059(16)
C32 0.0574(17) 0.0340(14) 0.091(2) 0.0280(14) 0.0109(16) -0.0113(12)
C33 0.0374(12) 0.0316(13) 0.100(2) 0.0133(12) 0.0102(13) -0.0160(10)
C34 0.049(2) 0.0171(15) 0.110(3) 0.0160(16) 0.000 0.000
N1 0.0157(10) 0.0196(11) 0.0229(11) -0.0004(8) 0.000 0.000
N2 0.0143(10) 0.0166(10) 0.0252(11) 0.000 0.000 0.0008(8)
Cu1 0.0129(2) 0.0160(2) 0.0211(2) 0.000 0.000 0.000

loop_
_atom_type_symbol
_atom_type_description
_atom_type_scat_dispersion_real
_atom_type_scat_dispersion_imag
_atom_type_scat_source
C C 0.0033 0.0016 'International Tables Vol C Tables 4.2.6.8 and 6.1.1.4'
H H 0.0000 0.0000 'International Tables Vol C Tables 4.2.6.8 and 6.1.1.4'
N N 0.0061 0.0033 'International Tables Vol C Tables 4.2.6.8 and 6.1.1.4'
Cu Cu 0.3201 1.2651 'International Tables Vol C Tables 4.2.6.8 and 6.1.1.4'

loop_
_geom_angle_atom_site_label_1
_geom_angle_atom_site_label_2
_geom_angle_atom_site_label_3
_geom_angle
_geom_angle_site_symmetry_1
_geom_angle_site_symmetry_3
_geom_angle_publ_flag
N1 C1 C5 126.47(17) . . ?
N1 C1 C2 109.78(16) . . ?
C5 C1 C2 123.74(17) . . ?
C2 C2 C1 107.15(11) 11_655 . ?
C2 C2 H2 126.4 11_655 . ?
C1 C2 H2 126.4 . . ?
C3 C3 C4 106.98(10) 10_556 . ?
C3 C3 C12 122.80(10) 10_556 . ?
C4 C3 C12 129.81(17) . . ?
N2 C4 C5 124.51(16) . . ?
N2 C4 C3 109.56(16) . . ?
C5 C4 C3 125.83(17) . . ?
C4 C5 C1 124.06(17) . . ?
C4 C5 C6 120.38(16) . . ?
C1 C5 C6 115.49(16) . . ?
C7 C6 C11 118.69(18) . . ?
C7 C6 C5 119.88(17) . . ?
C11 C6 C5 121.35(17) . . ?
C6 C7 C8 120.2(2) . . ?
C6 C7 H7 119.9 . . ?
C8 C7 H7 119.9 . . ?
C9 C8 C7 120.5(2) . . ?
C9 C8 H8 119.7 . . ?
C7 C8 H8 119.7 . . ?
C8 C9 C10 119.8(2) . . ?
C8 C9 H9 120.1 . . ?
C10 C9 H9 120.1 . . ?
C9 C10 C11 120.0(2) . . ?
C9 C10 H10 120.0 . . ?
C11 C10 H10 120.0 . . ?
C6 C11 C10 120.7(2) . . ?
C6 C11 H11 119.6 . . ?
C10 C11 H11 119.6 . . ?
C13 C12 C17 118.41(18) . . ?
C13 C12 C3 120.49(17) . . ?
C17 C12 C3 120.73(17) . . ?
C16 C17 C12 120.5(2) . . ?
C16 C17 H17 119.7 . . ?
C12 C17 H17 119.7 . . ?
C15 C16 C17 120.4(2) . . ?
C15 C16 H16 119.8 . . ?
C17 C16 H16 119.8 . . ?
C14 C15 C16 119.72(19) . . ?
C14 C15 H15 120.1 . . ?
C16 C15 H15 120.1 . . ?
C15 C14 C13 120.0(2) . . ?
C15 C14 H14 120.0 . . ?
C13 C14 H14 120.0 . . ?
C12 C13 C14 121.0(2) . . ?
C12 C13 H13 119.5 . . ?
C14 C13 H13 119.5 . . ?
C18 C18 C19 120.1(2) 10_556 11_655 ?
C18 C18 C19 120.1(2) 10_556 . ?
C19 C18 C19 108.2(5) 11_655 . ?
C24 C19 C20 120.8(3) . . ?
C24 C19 C18 119.4(4) . . ?
C20 C19 C18 107.6(3) . . ?
C21 C20 C19 119.8(3) . . ?
C21 C20 C20 119.8(2) . 11_655 ?
C19 C20 C20 108.29(19) . 11_655 ?
C20 C21 C29 120.1(3) . . ?
C20 C21 C22 118.7(4) . . ?
C29 C21 C22 108.8(3) . . ?
C23 C22 C25 120.1(3) . . ?
C23 C22 C21 120.7(3) . . ?
C25 C22 C21 107.1(3) . . ?
C22 C23 C28 120.1(3) . . ?
C22 C23 C24 120.1(3) . . ?
C28 C23 C24 108.0(3) . . ?
C19 C24 C24 120.5(2) . 10_556 ?
C19 C24 C23 119.9(3) . . ?
C24 C24 C23 107.8(2) 10_556 . ?
C26 C25 C30 120.5(3) . . ?
C26 C25 C22 120.2(3) . . ?
C30 C25 C22 107.3(3) . . ?
C25 C26 C27 119.6(3) . . ?
C25 C26 C33 120.0(3) . . ?
C27 C26 C33 108.2(3) . . ?
C28 C27 C26 120.23(19) . 10_556 ?
C28 C27 C26 120.23(19) . . ?
C26 C27 C26 107.6(3) 10_556 . ?
C27 C28 C23 119.7(2) . 10_556 ?
C27 C28 C23 119.7(2) . . ?
C23 C28 C23 108.4(4) 10_556 . ?
C29 C29 C21 120.0(2) 11_655 . ?
C29 C29 C30 119.99(19) 11_655 . ?
C21 C29 C30 108.1(3) . . ?
C31 C30 C29 119.7(3) . . ?
C31 C30 C25 119.4(3) . . ?
C29 C30 C25 108.8(3) . . ?
C30 C31 C32 119.5(3) . . ?
C30 C31 C31 120.3(2) . 11_655 ?
C32 C31 C31 108.23(17) . 11_655 ?
C33 C32 C31 121.1(3) . . ?
C33 C32 C34 119.3(3) . . ?
C31 C32 C34 107.6(3) . . ?
C32 C33 C33 120.46(18) . 10_556 ?
C32 C33 C26 119.5(3) . . ?
C33 C33 C26 107.93(17) 10_556 . ?
C34 C34 C32 120.2(2) 10_556 11_655 ?
C34 C34 C32 120.2(2) 10_556 . ?
C32 C34 C32 108.4(4) 11_655 . ?
C1 N1 C1 106.1(2) 11_655 . ?
C1 N1 Cu1 126.39(11) 11_655 . ?
C1 N1 Cu1 126.39(11) . . ?
C4 N2 C4 106.8(2) . 10_556 ?
C4 N2 Cu1 126.38(10) . . ?
C4 N2 Cu1 126.38(10) 10_556 . ?
N1 Cu1 N1 178.05(12) . 10_556 ?
N1 Cu1 N2 90.02(1) . 11_655 ?
N1 Cu1 N2 90.02(1) 10_556 11_655 ?
N1 Cu1 N2 90.02(1) . . ?
N1 Cu1 N2 90.02(1) 10_556 . ?
N2 Cu1 N2 177.78(11) 11_655 . ?

loop_
_geom_bond_atom_site_label_1
_geom_bond_atom_site_label_2
_geom_bond_distance
_geom_bond_site_symmetry_2
_geom_bond_publ_flag
C1 N1 1.373(2) . ?
C1 C5 1.392(3) . ?
C1 C2 1.439(3) . ?
C2 C2 1.347(4) 11_655 ?
C2 H2 0.9300 . ?
C3 C3 1.361(4) 10_556 ?
C3 C4 1.455(2) . ?
C3 C12 1.488(2) . ?
C4 N2 1.377(2) . ?
C4 C5 1.391(3) . ?
C5 C6 1.501(3) . ?
C6 C7 1.380(3) . ?
C6 C11 1.382(3) . ?
C7 C8 1.390(3) . ?
C7 H7 0.9300 . ?
C8 C9 1.367(4) . ?
C8 H8 0.9300 . ?
C9 C10 1.369(4) . ?
C9 H9 0.9300 . ?
C10 C11 1.388(3) . ?
C10 H10 0.9300 . ?
C11 H11 0.9300 . ?
C12 C13 1.379(3) . ?
C12 C17 1.386(3) . ?
C17 C16 1.385(3) . ?
C17 H17 0.9300 . ?
C16 C15 1.377(3) . ?
C16 H16 0.9300 . ?
C15 C14 1.368(3) . ?
C15 H15 0.9300 . ?
C14 C13 1.390(3) . ?
C14 H14 0.9300 . ?
C13 H13 0.9300 . ?
C18 C18 1.365(11) 10_556 ?
C18 C19 1.458(5) 11_655 ?
C18 C19 1.458(5) . ?
C19 C24 1.363(4) . ?
C19 C20 1.450(5) . ?
C20 C21 1.398(5) . ?
C20 C20 1.453(7) 11_655 ?
C21 C29 1.433(5) . ?
C21 C22 1.466(4) . ?
C22 C23 1.363(5) . ?
C22 C25 1.462(5) . ?
C23 C28 1.440(4) . ?
C23 C24 1.460(4) . ?
C24 C24 1.445(7) 10_556 ?
C25 C26 1.363(4) . ?
C25 C30 1.460(4) . ?
C26 C27 1.447(4) . ?
C26 C33 1.457(4) . ?
C27 C28 1.388(5) . ?
C27 C26 1.447(4) 10_556 ?
C28 C23 1.440(4) 10_556 ?
C29 C29 1.411(7) 11_655 ?
C29 C30 1.440(5) . ?
C30 C31 1.389(5) . ?
C31 C32 1.441(5) . ?
C31 C31 1.449(6) 11_655 ?
C32 C33 1.372(4) . ?
C32 C34 1.449(4) . ?
C33 C33 1.438(6) 10_556 ?
C34 C34 1.371(9) 10_556 ?
C34 C32 1.449(4) 11_655 ?
N1 C1 1.373(2) 11_655 ?
N1 Cu1 1.984(2) . ?
N2 C4 1.377(2) 10_556 ?
N2 Cu1 2.037(2) . ?
Cu1 N1 1.984(2) 10_556 ?
Cu1 N2 2.037(2) 11_655 ?

loop_
_geom_torsion_atom_site_label_1
_geom_torsion_atom_site_label_2
_geom_torsion_atom_site_label_3
_geom_torsion_atom_site_label_4
_geom_torsion
_geom_torsion_site_symmetry_1
_geom_torsion_site_symmetry_2
_geom_torsion_site_symmetry_3
_geom_torsion_site_symmetry_4
_geom_torsion_publ_flag
N1 C1 C2 C2 1.13(17) . . . 11_655 ?
C5 C1 C2 C2 -177.90(15) . . . 11_655 ?
C3 C3 C4 N2 2.46(15) 10_556 . . . ?
C12 C3 C4 N2 -170.22(18) . . . . ?
C3 C3 C4 C5 -174.21(15) 10_556 . . . ?
C12 C3 C4 C5 13.1(3) . . . . ?
N2 C4 C5 C1 10.4(3) . . . . ?
C3 C4 C5 C1 -173.42(17) . . . . ?
N2 C4 C5 C6 -166.19(17) . . . . ?
C3 C4 C5 C6 10.0(3) . . . . ?
N1 C1 C5 C4 5.0(3) . . . . ?
C2 C1 C5 C4 -176.14(18) . . . . ?
N1 C1 C5 C6 -178.27(17) . . . . ?
C2 C1 C5 C6 0.6(3) . . . . ?
C4 C5 C6 C7 74.7(2) . . . . ?
C1 C5 C6 C7 -102.1(2) . . . . ?
C4 C5 C6 C11 -108.7(2) . . . . ?
C1 C5 C6 C11 74.4(2) . . . . ?
C11 C6 C7 C8 0.9(3) . . . . ?
C5 C6 C7 C8 177.6(2) . . . . ?
C6 C7 C8 C9 0.5(4) . . . . ?
C7 C8 C9 C10 -1.3(4) . . . . ?
C8 C9 C10 C11 0.7(4) . . . . ?
C7 C6 C11 C10 -1.5(3) . . . . ?
C5 C6 C11 C10 -178.1(2) . . . . ?
C9 C10 C11 C6 0.7(4) . . . . ?
C3 C3 C12 C13 -97.69(19) 10_556 . . . ?
C4 C3 C12 C13 74.0(3) . . . . ?
C3 C3 C12 C17 75.1(2) 10_556 . . . ?
C4 C3 C12 C17 -113.2(2) . . . . ?
C13 C12 C17 C16 1.1(3) . . . . ?
C3 C12 C17 C16 -171.90(19) . . . . ?
C12 C17 C16 C15 -0.6(3) . . . . ?
C17 C16 C15 C14 -0.3(4) . . . . ?
C16 C15 C14 C13 0.7(4) . . . . ?
C17 C12 C13 C14 -0.6(3) . . . . ?
C3 C12 C13 C14 172.4(2) . . . . ?
C15 C14 C13 C12 -0.3(4) . . . . ?
C18 C18 C19 C24 0.2(3) 10_556 . . . ?
C19 C18 C19 C24 -143.0(3) 11_655 . . . ?
C18 C18 C19 C20 142.99(18) 10_556 . . . ?
C19 C18 C19 C20 -0.3(4) 11_655 . . . ?
C24 C19 C20 C21 -0.2(4) . . . . ?
C18 C19 C20 C21 -142.3(3) . . . . ?
C24 C19 C20 C20 142.3(2) . . . 11_655 ?
C18 C19 C20 C20 0.2(2) . . . 11_655 ?
C19 C20 C21 C29 137.7(3) . . . . ?
C20 C20 C21 C29 -0.5(3) 11_655 . . . ?
C19 C20 C21 C22 -0.1(4) . . . . ?
C20 C20 C21 C22 -138.3(2) 11_655 . . . ?
C20 C21 C22 C23 0.3(4) . . . . ?
C29 C21 C22 C23 -141.9(3) . . . . ?
C20 C21 C22 C25 142.8(3) . . . . ?
C29 C21 C22 C25 0.6(3) . . . . ?
C25 C22 C23 C28 0.5(4) . . . . ?
C21 C22 C23 C28 138.3(3) . . . . ?
C25 C22 C23 C24 -137.9(3) . . . . ?
C21 C22 C23 C24 -0.2(4) . . . . ?
C20 C19 C24 C24 -138.0(2) . . . 10_556 ?
C18 C19 C24 C24 -0.2(3) . . . 10_556 ?
C20 C19 C24 C23 0.3(4) . . . . ?
C18 C19 C24 C23 138.1(3) . . . . ?
C22 C23 C24 C19 -0.2(4) . . . . ?
C28 C23 C24 C19 -143.1(3) . . . . ?
C22 C23 C24 C24 142.9(2) . . . 10_556 ?
C28 C23 C24 C24 0.0(2) . . . 10_556 ?
C23 C22 C25 C26 -0.2(4) . . . . ?
C21 C22 C25 C26 -143.0(3) . . . . ?
C23 C22 C25 C30 142.5(3) . . . . ?
C21 C22 C25 C30 -0.3(3) . . . . ?
C30 C25 C26 C27 -138.1(3) . . . . ?
C22 C25 C26 C27 -0.2(4) . . . . ?
C30 C25 C26 C33 0.1(4) . . . . ?
C22 C25 C26 C33 137.9(2) . . . . ?
C25 C26 C27 C28 0.3(4) . . . . ?
C33 C26 C27 C28 -142.2(3) . . . . ?
C25 C26 C27 C26 143.1(2) . . . 10_556 ?
C33 C26 C27 C26 0.6(3) . . . 10_556 ?
C26 C27 C28 C23 0.0(4) 10_556 . . 10_556 ?
C26 C27 C28 C23 138.2(2) . . . 10_556 ?
C26 C27 C28 C23 -138.2(2) 10_556 . . . ?
C26 C27 C28 C23 0.0(4) . . . . ?
C22 C23 C28 C27 -0.5(4) . . . . ?
C24 C23 C28 C27 142.4(3) . . . . ?
C22 C23 C28 C23 -142.8(2) . . . 10_556 ?
C24 C23 C28 C23 0.1(4) . . . 10_556 ?
C20 C21 C29 C29 0.5(3) . . . 11_655 ?
C22 C21 C29 C29 142.04(17) . . . 11_655 ?
C20 C21 C29 C30 -142.3(3) . . . . ?
C22 C21 C29 C30 -0.7(3) . . . . ?
C29 C29 C30 C31 0.1(3) 11_655 . . . ?
C21 C29 C30 C31 142.9(3) . . . . ?
C29 C29 C30 C25 -142.23(16) 11_655 . . . ?
C21 C29 C30 C25 0.6(3) . . . . ?
C26 C25 C30 C31 -0.1(4) . . . . ?
C22 C25 C30 C31 -142.6(3) . . . . ?
C26 C25 C30 C29 142.4(3) . . . . ?
C22 C25 C30 C29 -0.2(3) . . . . ?
C29 C30 C31 C32 -138.4(3) . . . . ?
C25 C30 C31 C32 0.0(4) . . . . ?
C29 C30 C31 C31 -0.1(3) . . . 11_655 ?
C25 C30 C31 C31 138.3(2) . . . 11_655 ?
C30 C31 C32 C33 0.0(4) . . . . ?
C31 C31 C32 C33 -142.7(2) 11_655 . . . ?
C30 C31 C32 C34 142.3(3) . . . . ?
C31 C31 C32 C34 -0.4(2) 11_655 . . . ?
C31 C32 C33 C33 138.0(2) . . . 10_556 ?
C34 C32 C33 C33 0.0(3) . . . 10_556 ?
C31 C32 C33 C26 0.0(4) . . . . ?
C34 C32 C33 C26 -138.0(3) . . . . ?
C25 C26 C33 C32 0.0(4) . . . . ?
C27 C26 C33 C32 142.3(3) . . . . ?
C25 C26 C33 C33 -142.7(2) . . . 10_556 ?
C27 C26 C33 C33 -0.4(2) . . . 10_556 ?
C33 C32 C34 C34 0.0(3) . . . 10_556 ?
C31 C32 C34 C34 -143.04(17) . . . 10_556 ?
C33 C32 C34 C32 143.7(2) . . . 11_655 ?
C31 C32 C34 C32 0.7(4) . . . 11_655 ?
C5 C1 N1 C1 177.20(11) . . . 11_655 ?
C2 C1 N1 C1 -1.8(3) . . . 11_655 ?
C5 C1 N1 Cu1 -14.3(3) . . . . ?
C2 C1 N1 Cu1 166.73(15) . . . . ?
C5 C4 N2 C4 172.77(11) . . . 10_556 ?
C3 C4 N2 C4 -4.0(2) . . . 10_556 ?
C5 C4 N2 Cu1 -14.8(3) . . . . ?
C3 C4 N2 Cu1 168.46(13) . . . . ?
C1 N1 Cu1 N2 -7.98(18) 11_655 . . 11_655 ?
C1 N1 Cu1 N2 -174.24(18) . . . 11_655 ?
C1 N1 Cu1 N2 174.24(18) 11_655 . . . ?
C1 N1 Cu1 N2 7.98(18) . . . . ?
C4 N2 Cu1 N1 5.50(18) . . . . ?
C4 N2 Cu1 N1 176.45(17) 10_556 . . . ?
C4 N2 Cu1 N1 -176.45(17) . . . 10_556 ?
C4 N2 Cu1 N1 -5.50(18) 10_556 . . 10_556 ?
